data_9006583
loop_
_publ_author_name
'Ross, N. L.'

_publ_section_title
;
 High pressure study of ScAlO3 perovskite
 Sample: P = 4.72 GPa
;
_journal_name_full 'Physics and Chemistry of Minerals'
_journal_page_first 597
_journal_page_last 602
_journal_paper_doi 10.1007/s002690050153
_journal_volume 25
_journal_year 1998
_chemical_formula_structural ScAlO3
_chemical_formula_sum 'Al O3 Sc'
_space_group_IT_number 62
_symmetry_space_group_name_Hall '-P 2c 2ab'
_symmetry_space_group_name_H-M 'P b n m'
_cell_angle_alpha 90
_cell_angle_beta 90
_cell_angle_gamma 90
_cell_length_a 4.9040
_cell_length_b 5.2033
_cell_length_c 7.1416
_cell_formula_units_Z 4
_cell_volume 182.232
_database_code_amcsd 0008165
_diffrn_ambient_pressure 4.72e+06
_exptl_crystal_density_diffrn 4.372
_cod_original_formula_sum 'Sc Al O3'
_cod_database_code 9006583
_amcsd_formula_title ScAlO3

loop_
_space_group_symop_operation_xyz
x,y,z
x,y,1/2-z
-x,-y,1/2+z
1/2+x,1/2-y,1/2+z
1/2-x,1/2+y,1/2-z
1/2-x,1/2+y,z
1/2+x,1/2-y,-z
-x,-y,-z

loop_
_atom_site_label
_atom_site_fract_x
_atom_site_fract_y
_atom_site_fract_z
_atom_site_U_iso_or_equiv
Sc 0.97930 0.07020 0.25000 0.00760
Al 0.00000 0.50000 0.00000 0.00621
O1 0.12010 0.45540 0.25000 0.00773
O2 0.68950 0.30580 0.06080 0.00709

loop_
_cod_related_entry_id
_cod_related_entry_database
_cod_related_entry_code
1 AMCSD 0008165
